data_2207299
loop_
_publ_author_name
'G\"orbitz, Carl Henrik'

_publ_section_title
;
 2-(<small>L</small>-Alanylamino)-<small>L</small>-butyric acid
;
_journal_coeditor_code LH6522
_journal_issue 11
_journal_name_full 'Acta Crystallographica Section E'
_journal_page_first o3735
_journal_page_last o3737
_journal_paper_doi 10.1107/S1600536805032630
_journal_volume 61
_journal_year 2005
_chemical_formula_iupac 'C7 H14 N2 O3'
_chemical_formula_moiety 'C7 H14 N2 O3'
_chemical_formula_sum 'C7 H14 N2 O3'
_chemical_formula_weight 174.20
_chemical_name_common
;
L-alanyl-L-2-aminobutyric acid
;
_chemical_name_systematic
;
2-(L-alanylamino)-L-butyric acid
;
_space_group_IT_number 4
_symmetry_cell_setting monoclinic
_symmetry_space_group_name_Hall 'P 2yb'
_symmetry_space_group_name_H-M 'P 1 21 1'
_atom_sites_solution_hydrogens geom
_atom_sites_solution_primary direct
_atom_sites_solution_secondary difmap
_audit_creation_method SHELXL97
_cell_angle_alpha 90.00
_cell_angle_beta 108.233(9)
_cell_angle_gamma 90.00
_cell_formula_units_Z 6
_cell_length_a 15.665(5)
_cell_length_b 5.470(2)
_cell_length_c 17.147(7)
_cell_measurement_reflns_used 1396
_cell_measurement_temperature 105(2)
_cell_measurement_theta_max 25.02
_cell_measurement_theta_min 1.25
_cell_volume 1395.5(9)
_computing_cell_refinement 'SAINT (Bruker, 2001)'
_computing_data_collection 'SMART (Bruker, 1998)'
_computing_data_reduction SAINT
_computing_molecular_graphics SHELXTL
_computing_publication_material SHELXTL
_computing_structure_refinement SHELXTL
_computing_structure_solution 'SHELXTL (Bruker, 2000)'
_diffrn_ambient_temperature 105(2)
_diffrn_detector_area_resol_mean 8.3
_diffrn_measured_fraction_theta_full 0.999
_diffrn_measured_fraction_theta_max 0.999
_diffrn_measurement_device_type 'Siemens SMART CCD area-detector'
_diffrn_measurement_method '\w rotation'
_diffrn_radiation_monochromator graphite
_diffrn_radiation_source 'fine-focus sealed tube'
_diffrn_radiation_type MoK\a
_diffrn_radiation_wavelength 0.71073
_diffrn_reflns_av_R_equivalents 0.0938
_diffrn_reflns_av_sigmaI/netI 0.1323
_diffrn_reflns_limit_h_max 15
_diffrn_reflns_limit_h_min -18
_diffrn_reflns_limit_k_max 6
_diffrn_reflns_limit_k_min -6
_diffrn_reflns_limit_l_max 20
_diffrn_reflns_limit_l_min -15
_diffrn_reflns_number 7493
_diffrn_reflns_theta_full 25.02
_diffrn_reflns_theta_max 25.02
_diffrn_reflns_theta_min 1.25
_diffrn_standards_decay_% 0
_diffrn_standards_number 0
_exptl_absorpt_coefficient_mu 0.097
_exptl_absorpt_correction_T_max 0.9985
_exptl_absorpt_correction_T_min 0.7762
_exptl_absorpt_correction_type multi-scan
_exptl_absorpt_process_details '(SADABS; Sheldrick, 1996)'
_exptl_crystal_colour colourless
_exptl_crystal_density_diffrn 1.244
_exptl_crystal_density_method 'not measured'
_exptl_crystal_description needle
_exptl_crystal_F_000 564
_exptl_crystal_size_max 0.900
_exptl_crystal_size_mid 0.025
_exptl_crystal_size_min 0.015
_refine_diff_density_max 0.354
_refine_diff_density_min -0.325
_refine_ls_extinction_coef 0.090(6)
_refine_ls_extinction_expression Fc^*^=kFc[1+0.001xFc^2^\l^3^/sin(2\q)]^-1/4^
_refine_ls_extinction_method 'SHELXTL (Bruker, 2000)'
_refine_ls_goodness_of_fit_ref 1.089
_refine_ls_hydrogen_treatment constr
_refine_ls_matrix_type full
_refine_ls_number_parameters 340
_refine_ls_number_reflns 2752
_refine_ls_number_restraints 325
_refine_ls_restrained_S_all 1.075
_refine_ls_R_factor_all 0.1407
_refine_ls_R_factor_gt 0.0660
_refine_ls_shift/su_max 0.000
_refine_ls_shift/su_mean 0.000
_refine_ls_structure_factor_coef Fsqd
_refine_ls_weighting_details 'calc w = 1/[\s^2^(Fo^2^)+(0.0533P)^2^] where P = (Fo^2^+2Fc^2^)/3'
_refine_ls_weighting_scheme calc
_refine_ls_wR_factor_gt 0.1219
_refine_ls_wR_factor_ref 0.1452
_reflns_number_gt 1596
_reflns_number_total 2752
_reflns_threshold_expression I>2\s(I)
_cod_data_source_file lh6522.cif
_cod_data_source_block I
_cod_original_cell_volume 1395.6(9)
_cod_original_sg_symbol_H-M 'P 21'
_cod_database_code 2207299
_cod_database_fobs_code 2207299

loop_
_symmetry_equiv_pos_as_xyz
'x, y, z'
'-x, y+1/2, -z'

loop_
_atom_site_label
_atom_site_fract_x
_atom_site_fract_y
_atom_site_fract_z
_atom_site_U_iso_or_equiv
_atom_site_adp_type
_atom_site_calc_flag
_atom_site_refinement_flags
_atom_site_occupancy
_atom_site_disorder_assembly
_atom_site_disorder_group
_atom_site_type_symbol
O1A -0.0020(3) 0.6363(8) 0.8838(2) 0.0195(11) Uani d DU 1 . . O
O2A 0.0093(3) 0.6796(9) 0.6167(2) 0.0312(12) Uani d DU 1 B . O
O3A 0.0296(3) 1.0377(8) 0.6796(3) 0.0303(13) Uani d DU 1 B . O
N1A -0.0473(3) 0.2058(10) 0.9352(3) 0.0196(14) Uani d DU 1 B . N
H1A 0.0061 0.2217 0.9758 0.029 Uiso calc R 1 . . H
H2A -0.0738 0.0625 0.9417 0.029 Uiso calc R 1 . . H
H3A -0.0840 0.3327 0.9377 0.029 Uiso calc R 1 . . H
N2A 0.0373(3) 0.4732(9) 0.7777(3) 0.0261(15) Uani d DU 1 . . N
H4A 0.0315 0.3457 0.7451 0.031 Uiso calc R 1 A 1 H
C1A -0.0315(4) 0.2068(10) 0.8542(3) 0.0175(16) Uani d DU 1 . . C
H11A 0.0169 0.0856 0.8561 0.021 Uiso calc R 1 B . H
C2A -0.1164(4) 0.1276(14) 0.7881(3) 0.0288(18) Uani d DU 1 B . C
H21A -0.1064 0.1315 0.7345 0.043 Uiso calc R 1 . . H
H22A -0.1656 0.2390 0.7875 0.043 Uiso calc R 1 . . H
H23A -0.1322 -0.0390 0.7996 0.043 Uiso calc R 1 . . H
C3A 0.0019(4) 0.4603(10) 0.8403(3) 0.0191(16) Uani d DU 1 B . C
C4A 0.0843(3) 0.6873(11) 0.7618(3) 0.0173(15) Uani d PDU 0.63(2) B 1 C
H41A 0.0857 0.8091 0.8056 0.021 Uiso calc PR 0.63(2) B 1 H
C5A 0.1828(5) 0.634(3) 0.7680(6) 0.031(3) Uani d PDU 0.63(2) B 1 C
H51A 0.1841 0.4954 0.7312 0.038 Uiso calc PR 0.63(2) B 1 H
H52A 0.2079 0.7785 0.7482 0.038 Uiso calc PR 0.63(2) B 1 H
C6A 0.2425(6) 0.572(3) 0.8544(8) 0.041(3) Uani d PDU 0.63(2) B 1 C
H61A 0.2971 0.4906 0.8516 0.061 Uiso calc PR 0.63(2) B 1 H
H62A 0.2100 0.4632 0.8807 0.061 Uiso calc PR 0.63(2) B 1 H
H63A 0.2587 0.7228 0.8865 0.061 Uiso calc PR 0.63(2) B 1 H
C7A 0.0358(4) 0.8090(10) 0.6800(3) 0.0152(15) Uani d DU 1 . . C
C41A 0.0843(3) 0.6873(11) 0.7618(3) 0.0173(15) Uani d PDU 0.37(2) B 2 C
H42A 0.0986 0.8062 0.8084 0.021 Uiso calc PR 0.37(2) B 2 H
C51A 0.1695(12) 0.564(5) 0.7534(11) 0.031(3) Uani d PDU 0.37(2) B 2 C
H53A 0.1513 0.4363 0.7104 0.038 Uiso calc PR 0.37(2) B 2 H
H54A 0.2052 0.6873 0.7351 0.038 Uiso calc PR 0.37(2) B 2 H
C61A 0.2286(12) 0.447(6) 0.8325(14) 0.041(3) Uani d PDU 0.37(2) B 2 C
H64A 0.2910 0.4428 0.8321 0.061 Uiso calc PR 0.37(2) B 2 H
H65A 0.2078 0.2801 0.8368 0.061 Uiso calc PR 0.37(2) B 2 H
H66A 0.2250 0.5434 0.8796 0.061 Uiso calc PR 0.37(2) B 2 H
O1B 0.1446(3) 1.1508(9) 0.5468(3) 0.0264(12) Uani d DU 1 . . O
O2B 0.4259(3) 1.1649(9) 0.5593(2) 0.0220(11) Uani d DU 1 . . O
O3B 0.3857(3) 1.5252(8) 0.5968(3) 0.0252(12) Uani d DU 1 . . O
N1B 0.0523(3) 0.7634(10) 0.4725(3) 0.0176(13) Uani d DU 1 . . N
H1B 0.0244 0.7495 0.5116 0.026 Uiso calc R 1 . . H
H2B 0.0305 0.6480 0.4331 0.026 Uiso calc R 1 . . H
H3B 0.0419 0.9147 0.4495 0.026 Uiso calc R 1 . . H
N2B 0.2778(3) 0.9571(9) 0.5971(3) 0.0209(13) Uani d DU 1 . . N
H4B 0.3068 0.8184 0.5988 0.025 Uiso calc R 1 . . H
C1B 0.1507(3) 0.7274(11) 0.5109(3) 0.0171(16) Uani d DU 1 . . C
H11B 0.1608 0.5949 0.5530 0.021 Uiso calc R 1 . . H
C2B 0.1908(4) 0.6481(15) 0.4447(4) 0.0271(18) Uani d DU 1 . . C
H21B 0.1622 0.4957 0.4195 0.041 Uiso calc R 1 . . H
H22B 0.2556 0.6219 0.4693 0.041 Uiso calc R 1 . . H
H23B 0.1803 0.7757 0.4026 0.041 Uiso calc R 1 . . H
C3B 0.1902(4) 0.9662(11) 0.5537(3) 0.0172(16) Uani d DU 1 . . C
C4B 0.3274(3) 1.1683(11) 0.6418(3) 0.0177(15) Uani d DU 1 . . C
H41B 0.2826 1.2888 0.6494 0.021 Uiso calc R 1 . . H
C5B 0.3875(4) 1.0889(12) 0.7273(3) 0.0234(18) Uani d DU 1 . . C
H51B 0.3495 1.0127 0.7570 0.028 Uiso calc R 1 . . H
H52B 0.4302 0.9631 0.7207 0.028 Uiso calc R 1 . . H
C6B 0.4403(5) 1.2966(15) 0.7787(4) 0.042(2) Uani d DU 1 . . C
H61B 0.4604 1.2487 0.8366 0.063 Uiso calc R 1 . . H
H62B 0.4019 1.4417 0.7715 0.063 Uiso calc R 1 . . H
H63B 0.4927 1.3336 0.7611 0.063 Uiso calc R 1 . . H
C7B 0.3830(4) 1.2951(10) 0.5945(3) 0.0166(16) Uani d DU 1 . . C
O1C 0.6181(3) 1.0390(9) 0.7192(3) 0.0301(13) Uani d DU 1 . . O
O2C 0.8002(3) 0.4751(8) 0.9087(3) 0.0278(12) Uani d DU 1 . . O
O3C 0.8635(3) 0.8086(8) 0.9788(3) 0.0225(12) Uani d DU 1 . . O
N1C 0.5378(3) 0.7511(10) 0.5893(3) 0.0197(14) Uani d DU 1 . . N
H1C 0.4849 0.6728 0.5832 0.030 Uiso calc R 1 . . H
H2C 0.5527 0.7359 0.5423 0.030 Uiso calc R 1 . . H
H3C 0.5319 0.9122 0.5998 0.030 Uiso calc R 1 . . H
N2C 0.6704(3) 0.7155(10) 0.8036(3) 0.0251(15) Uani d DU 1 . . N
H4C 0.6661 0.5558 0.8073 0.030 Uiso calc R 1 . . H
C1C 0.6094(4) 0.6409(12) 0.6586(3) 0.0215(16) Uani d DU 1 . . C
H11C 0.5875 0.4836 0.6752 0.026 Uiso calc R 1 . . H
C2C 0.6928(4) 0.5933(17) 0.6332(4) 0.048(3) Uani d DU 1 . . C
H21C 0.7326 0.4798 0.6722 0.072 Uiso calc R 1 . . H
H22C 0.7245 0.7477 0.6331 0.072 Uiso calc R 1 . . H
H23C 0.6750 0.5218 0.5781 0.072 Uiso calc R 1 . . H
C3C 0.6317(4) 0.8211(12) 0.7308(3) 0.0223(17) Uani d DU 1 . . C
C4C 0.7197(4) 0.8524(11) 0.8780(3) 0.0264(19) Uani d DU 1 . . C
H41C 0.7418 1.0088 0.8609 0.032 Uiso calc R 1 . . H
C5C 0.6596(5) 0.9139(15) 0.9305(4) 0.044(2) Uani d DU 1 . . C
H51C 0.6936 1.0196 0.9767 0.053 Uiso calc R 1 . . H
H52C 0.6071 1.0085 0.8968 0.053 Uiso calc R 1 . . H
C6C 0.6260(5) 0.6915(18) 0.9651(5) 0.058(3) Uani d DU 1 . . C
H61C 0.5877 0.7444 0.9976 0.087 Uiso calc R 1 . . H
H62C 0.6774 0.5995 1.0003 0.087 Uiso calc R 1 . . H
H63C 0.5912 0.5870 0.9199 0.087 Uiso calc R 1 . . H
C7C 0.8013(4) 0.6999(11) 0.9260(3) 0.0229(17) Uani d DU 1 . . C

loop_
_atom_site_aniso_label
_atom_site_aniso_U_11
_atom_site_aniso_U_22
_atom_site_aniso_U_33
_atom_site_aniso_U_12
_atom_site_aniso_U_13
_atom_site_aniso_U_23
O1A 0.030(3) 0.010(3) 0.019(2) 0.005(2) 0.010(2) 0.001(2)
O2A 0.051(3) 0.020(3) 0.022(3) -0.013(3) 0.012(2) -0.008(3)
O3A 0.050(3) 0.017(3) 0.027(3) 0.003(2) 0.016(2) 0.002(2)
N1A 0.025(3) 0.015(3) 0.018(3) -0.005(3) 0.005(2) 0.005(3)
N2A 0.046(3) 0.015(3) 0.021(3) -0.001(3) 0.016(3) -0.003(3)
C1A 0.026(4) 0.011(4) 0.017(3) 0.002(3) 0.009(3) 0.000(3)
C2A 0.038(4) 0.026(4) 0.020(3) -0.002(4) 0.006(3) 0.000(3)
C3A 0.023(4) 0.014(4) 0.019(3) 0.004(3) 0.005(3) 0.003(3)
C4A 0.020(3) 0.016(3) 0.016(3) -0.002(3) 0.004(3) 0.000(3)
C5A 0.026(4) 0.039(6) 0.031(4) 0.003(4) 0.011(4) 0.009(4)
C6A 0.032(5) 0.043(6) 0.042(5) 0.005(5) 0.004(4) 0.005(5)
C7A 0.019(3) 0.009(3) 0.018(3) -0.002(3) 0.006(2) -0.001(3)
C41A 0.020(3) 0.016(3) 0.016(3) -0.002(3) 0.004(3) 0.000(3)
C51A 0.026(4) 0.039(6) 0.031(4) 0.003(4) 0.011(4) 0.009(4)
C61A 0.032(5) 0.043(6) 0.042(5) 0.005(5) 0.004(4) 0.005(5)
O1B 0.024(2) 0.010(3) 0.039(3) 0.002(2) 0.001(2) 0.001(2)
O2B 0.029(3) 0.016(2) 0.022(2) 0.004(2) 0.010(2) 0.000(2)
O3B 0.019(2) 0.017(3) 0.038(3) -0.001(2) 0.007(2) -0.005(2)
N1B 0.024(3) 0.011(3) 0.016(3) -0.002(2) 0.004(2) -0.003(2)
N2B 0.021(3) 0.010(3) 0.031(3) -0.001(3) 0.007(3) -0.006(3)
C1B 0.019(3) 0.010(4) 0.021(3) 0.005(3) 0.005(3) -0.002(3)
C2B 0.024(4) 0.029(4) 0.029(4) 0.001(3) 0.009(3) -0.014(3)
C3B 0.019(4) 0.017(4) 0.016(3) 0.002(3) 0.006(3) 0.004(3)
C4B 0.015(3) 0.011(3) 0.029(3) 0.001(3) 0.008(3) -0.004(3)
C5B 0.025(4) 0.021(4) 0.023(4) -0.002(3) 0.006(3) 0.002(3)
C6B 0.037(4) 0.046(5) 0.041(4) -0.003(4) 0.009(4) -0.010(4)
C7B 0.018(3) 0.011(3) 0.018(3) 0.002(3) 0.001(2) 0.002(3)
O1C 0.033(3) 0.020(3) 0.032(3) 0.006(2) 0.002(2) 0.001(2)
O2C 0.026(3) 0.018(3) 0.033(3) 0.000(2) 0.002(2) 0.001(2)
O3C 0.025(3) 0.018(3) 0.023(2) -0.008(2) 0.005(2) -0.003(2)
N1C 0.021(3) 0.016(3) 0.022(3) -0.001(3) 0.006(2) -0.002(2)
N2C 0.025(3) 0.022(3) 0.024(3) -0.001(3) 0.002(2) -0.002(3)
C1C 0.026(4) 0.020(4) 0.015(3) 0.009(3) 0.002(3) 0.010(3)
C2C 0.041(4) 0.069(6) 0.033(4) 0.036(4) 0.010(4) 0.004(4)
C3C 0.023(4) 0.017(4) 0.026(4) 0.005(3) 0.005(3) 0.005(3)
C4C 0.028(4) 0.022(4) 0.024(4) -0.002(3) 0.000(3) -0.004(3)
C5C 0.038(4) 0.046(5) 0.043(4) 0.016(4) 0.007(4) -0.010(4)
C6C 0.053(5) 0.081(6) 0.051(5) -0.009(5) 0.032(4) -0.015(5)
C7C 0.025(4) 0.022(4) 0.023(3) -0.004(3) 0.009(3) 0.001(3)

loop_
_atom_type_symbol
_atom_type_description
_atom_type_scat_dispersion_real
_atom_type_scat_dispersion_imag
_atom_type_scat_source
C C 0.0033 0.0016 'International Tables Vol C Tables 4.2.6.8 and 6.1.1.4'
H H 0.0000 0.0000 'International Tables Vol C Tables 4.2.6.8 and 6.1.1.4'
N N 0.0061 0.0033 'International Tables Vol C Tables 4.2.6.8 and 6.1.1.4'
O O 0.0106 0.0060 'International Tables Vol C Tables 4.2.6.8 and 6.1.1.4'

loop_
_geom_angle_atom_site_label_1
_geom_angle_atom_site_label_2
_geom_angle_atom_site_label_3
_geom_angle
C1A N1A H1A 109.5
C1A N1A H2A 109.5
H1A N1A H2A 109.5
C1A N1A H3A 109.5
H1A N1A H3A 109.5
H2A N1A H3A 109.5
C3A N2A C4A 123.2(5)
C3A N2A H4A 118.4
C4A N2A H4A 118.4
N1A C1A C2A 109.5(4)
N1A C1A C3A 108.4(4)
C2A C1A C3A 114.0(5)
N1A C1A H11A 108.3
C2A C1A H11A 108.3
C3A C1A H11A 108.3
C1A C2A H21A 109.5
C1A C2A H22A 109.5
H21A C2A H22A 109.5
C1A C2A H23A 109.5
H21A C2A H23A 109.5
H22A C2A H23A 109.5
O1A C3A N2A 123.3(5)
O1A C3A C1A 122.1(4)
N2A C3A C1A 114.6(5)
N2A C4A C7A 112.9(4)
N2A C4A C5A 112.9(7)
C7A C4A C5A 110.3(5)
N2A C4A H41A 106.8
C7A C4A H41A 106.8
C5A C4A H41A 106.8
C6A C5A C4A 114.0(5)
C6A C5A H51A 108.8
C4A C5A H51A 108.8
C6A C5A H52A 108.8
C4A C5A H52A 108.8
H51A C5A H52A 107.6
C5A C6A H61A 109.5
C5A C6A H62A 109.5
H61A C6A H62A 109.5
C5A C6A H63A 109.5
H61A C6A H63A 109.5
H62A C6A H63A 109.5
O3A C7A O2A 123.7(5)
O3A C7A C4A 117.2(5)
O2A C7A C4A 119.0(5)
C61A C51A H53A 108.8
C61A C51A H54A 108.8
H53A C51A H54A 107.7
C51A C61A H64A 109.5
C51A C61A H65A 109.5
H64A C61A H65A 109.5
C51A C61A H66A 109.5
H64A C61A H66A 109.5
H65A C61A H66A 109.5
C1B N1B H1B 109.5
C1B N1B H2B 109.5
H1B N1B H2B 109.5
C1B N1B H3B 109.5
H1B N1B H3B 109.5
H2B N1B H3B 109.5
C3B N2B C4B 122.9(5)
C3B N2B H4B 118.6
C4B N2B H4B 118.6
N1B C1B C2B 108.6(4)
N1B C1B C3B 107.9(4)
C2B C1B C3B 113.6(5)
N1B C1B H11B 108.9
C2B C1B H11B 108.9
C3B C1B H11B 108.9
C1B C2B H21B 109.5
C1B C2B H22B 109.5
H21B C2B H22B 109.5
C1B C2B H23B 109.5
H21B C2B H23B 109.5
H22B C2B H23B 109.5
O1B C3B N2B 123.4(5)
O1B C3B C1B 121.5(5)
N2B C3B C1B 115.1(5)
N2B C4B C5B 110.0(4)
N2B C4B C7B 112.1(4)
C5B C4B C7B 110.7(4)
N2B C4B H41B 108.0
C5B C4B H41B 108.0
C7B C4B H41B 108.0
C6B C5B C4B 113.7(5)
C6B C5B H51B 108.8
C4B C5B H51B 108.8
C6B C5B H52B 108.8
C4B C5B H52B 108.8
H51B C5B H52B 107.7
C5B C6B H61B 109.5
C5B C6B H62B 109.5
H61B C6B H62B 109.5
C5B C6B H63B 109.5
H61B C6B H63B 109.5
H62B C6B H63B 109.5
O2B C7B O3B 124.3(5)
O2B C7B C4B 118.5(5)
O3B C7B C4B 117.1(5)
C1C N1C H1C 109.5
C1C N1C H2C 109.5
H1C N1C H2C 109.5
C1C N1C H3C 109.5
H1C N1C H3C 109.5
H2C N1C H3C 109.5
C3C N2C C4C 123.5(5)
C3C N2C H4C 118.3
C4C N2C H4C 118.3
N1C C1C C3C 108.0(4)
N1C C1C C2C 110.0(4)
C3C C1C C2C 109.9(5)
N1C C1C H11C 109.6
C3C C1C H11C 109.6
C2C C1C H11C 109.6
C1C C2C H21C 109.5
C1C C2C H22C 109.5
H21C C2C H22C 109.5
C1C C2C H23C 109.5
H21C C2C H23C 109.5
H22C C2C H23C 109.5
O1C C3C N2C 125.5(5)
O1C C3C C1C 120.9(5)
N2C C3C C1C 113.5(5)
N2C C4C C5C 111.6(5)
N2C C4C C7C 108.2(5)
C5C C4C C7C 111.5(5)
N2C C4C H41C 108.5
C5C C4C H41C 108.5
C7C C4C H41C 108.5
C6C C5C C4C 114.0(6)
C6C C5C H51C 108.8
C4C C5C H51C 108.8
C6C C5C H52C 108.8
C4C C5C H52C 108.8
H51C C5C H52C 107.7
C5C C6C H61C 109.5
C5C C6C H62C 109.5
H61C C6C H62C 109.5
C5C C6C H63C 109.5
H61C C6C H63C 109.5
H62C C6C H63C 109.5
O3C C7C O2C 125.5(5)
O3C C7C C4C 117.3(5)
O2C C7C C4C 117.2(5)

loop_
_geom_bond_atom_site_label_1
_geom_bond_atom_site_label_2
_geom_bond_distance
O1A C3A 1.232(6)
O2A C7A 1.254(6)
O3A C7A 1.255(6)
N1A C1A 1.486(6)
N1A H1A 0.9100
N1A H2A 0.9100
N1A H3A 0.9100
N2A C3A 1.354(6)
N2A C4A 1.454(6)
N2A H4A 0.8800
C1A C2A 1.516(7)
C1A C3A 1.527(7)
C1A H11A 1.0000
C2A H21A 0.9800
C2A H22A 0.9800
C2A H23A 0.9800
C4A C7A 1.522(6)
C4A C5A 1.541(7)
C4A H41A 1.0000
C5A C6A 1.522(8)
C5A H51A 0.9900
C5A H52A 0.9900
C6A H61A 0.9800
C6A H62A 0.9800
C6A H63A 0.9800
C51A C61A 1.522(8)
C51A H53A 0.9900
C51A H54A 0.9900
C61A H64A 0.9800
C61A H65A 0.9800
C61A H66A 0.9800
O1B C3B 1.222(6)
O2B C7B 1.256(6)
O3B C7B 1.260(6)
N1B C1B 1.487(6)
N1B H1B 0.9100
N1B H2B 0.9100
N1B H3B 0.9100
N2B C3B 1.342(6)
N2B C4B 1.468(6)
N2B H4B 0.8800
C1B C2B 1.523(6)
C1B C3B 1.531(7)
C1B H11B 1.0000
C2B H21B 0.9800
C2B H22B 0.9800
C2B H23B 0.9800
C4B C5B 1.536(7)
C4B C7B 1.530(6)
C4B H41B 1.0000
C5B C6B 1.515(7)
C5B H51B 0.9900
C5B H52B 0.9900
C6B H61B 0.9800
C6B H62B 0.9800
C6B H63B 0.9800
O1C C3C 1.216(6)
O2C C7C 1.263(7)
O3C C7C 1.254(6)
N1C C1C 1.484(6)
N1C H1C 0.9100
N1C H2C 0.9100
N1C H3C 0.9100
N2C C3C 1.337(6)
N2C C4C 1.472(6)
N2C H4C 0.8800
C1C C3C 1.534(7)
C1C C2C 1.524(7)
C1C H11C 1.0000
C2C H21C 0.9800
C2C H22C 0.9800
C2C H23C 0.9800
C4C C5C 1.531(7)
C4C C7C 1.532(7)
C4C H41C 1.0000
C5C C6C 1.518(8)
C5C H51C 0.9900
C5C H52C 0.9900
C6C H61C 0.9800
C6C H62C 0.9800
C6C H63C 0.9800

loop_
_geom_hbond_atom_site_label_D
_geom_hbond_atom_site_label_H
_geom_hbond_atom_site_label_A
_geom_hbond_site_symmetry_A
_geom_hbond_distance_DH
_geom_hbond_distance_HA
_geom_hbond_distance_DA
_geom_hbond_angle_DHA
_geom_hbond_publ_flag
N1A H1A O3C 2_647 0.91 2.00 2.850(6) 154 y
N1A H2A O3C 1_445 0.91 1.92 2.808(7) 164 y
N1A H3A O2C 1_455 0.91 1.89 2.720(7) 150 y
N2A H4A O3A 1_545 0.88 2.02 2.897(7) 174 y
C1A H11A O1A 1_545 1.00 2.54 3.172(7) 121 y
N1B H1B O2A 1_555 0.91 1.93 2.796(7) 158 y
N1B H2B O3A 2_546 0.91 1.96 2.808(6) 154 y
N1B H3B O2A 2_556 0.91 1.86 2.744(7) 163 y
N2B H4B O3B 1_545 0.88 2.03 2.906(7) 172 y
C1B H11B O1B 1_545 1.00 2.44 3.220(7) 134 y
N1C H1C O3B 1_545 0.91 1.83 2.722(7) 167 y
N1C H2C O2B 2_646 0.91 1.91 2.818(6) 172 y
N1C H3C O2B 1_555 0.91 2.10 2.811(7) 134 y
N2C H4C O2C 1_555 0.88 2.31 2.612(6) 100 y
C1C H11C O1C 1_545 1.00 2.55 3.442(8) 149 y

loop_
_geom_torsion_atom_site_label_1
_geom_torsion_atom_site_label_2
_geom_torsion_atom_site_label_3
_geom_torsion_atom_site_label_4
_geom_torsion
_geom_torsion_publ_flag
N1A C1A C3A N2A 166.5(5) y
C1A C3A N2A C4A -170.9(5) y
C3A N2A C4A C7A -115.3(6) y
N2A C4A C7A O2A -48.7(7) y
N2A C4A C5A C6A -67.1(12) y
C4A N2A C3A O1A 7.9(9) ?
N1A C1A C3A O1A -12.3(8) ?
C2A C1A C3A O1A 109.8(7) ?
C2A C1A C3A N2A -71.4(7) ?
C3A N2A C4A C5A 118.8(7) ?
C7A C4A C5A C6A 165.5(9) ?
N2A C4A C7A O3A 135.4(6) ?
C5A C4A C7A O3A -97.3(9) ?
C5A C4A C7A O2A 78.6(9) ?
N1B C1B C3B N2B 174.9(5) y
C1B C3B N2B C4B 179.6(5) y
C3B N2B C4B C7B -100.2(6) y
N2B C4B C7B O2B -42.4(7) y
N2B C4B C5B C6B -179.0(5) y
C4B N2B C3B O1B 1.0(9) ?
N1B C1B C3B O1B -6.4(8) ?
C2B C1B C3B O1B 114.1(7) ?
C2B C1B C3B N2B -64.6(7) ?
C3B N2B C4B C5B 136.2(6) ?
C7B C4B C5B C6B 56.6(7) ?
C5B C4B C7B O2B 80.8(6) ?
N2B C4B C7B O3B 140.8(6) ?
C5B C4B C7B O3B -96.0(7) ?
N1C C1C C3C N2C 158.0(5) y
C1C C3C N2C C4C 162.8(5) y
C3C N2C C4C C7C -141.8(6) y
N2C C4C C7C O2C -17.8(7) y
N2C C4C C5C C6C 64.1(7) y
C4C N2C C3C O1C -13.8(11) ?
N1C C1C C3C O1C -25.2(8) ?
C2C C1C C3C O1C 94.8(8) ?
C2C C1C C3C N2C -82.0(7) ?
C3C N2C C4C C5C 95.2(7) ?
C7C C4C C5C C6C -57.0(8) ?
N2C C4C C7C O3C 161.9(5) ?
C5C C4C C7C O3C -75.0(7) ?
C5C C4C C7C O2C 105.3(6) ?
